data_2101959
loop_
_publ_author_name
'Nigovi\'c, Biljana'
'Antoli\'c, Snje\<zana'
'Koji\'c-Prodi\'c, Biserka'
'Kiralj, Rudolf'
'Magnus, Volker'
'Salopek, Branka'

_publ_section_title
;
 Correlation of structural and physico-chemical parameters with the
 bioactivity of alkylated derivatives of indole-3-acetic acid, a
 phytohormone (auxin)
;
_journal_issue 1
_journal_name_full 'Acta Crystallographica Section B'
_journal_page_first 94
_journal_page_last 111
_journal_paper_doi 10.1107/S0108768199006199
_journal_volume 56
_journal_year 2000
_chemical_formula_moiety ' C11 H11 N O2'
_chemical_formula_sum 'C11 H11 N O2'
_chemical_formula_weight 189.21
_chemical_name_systematic
;
 4-methyl-indole-3-acetic acid
;
_space_group_IT_number 14
_symmetry_cell_setting monoclinic
_symmetry_space_group_name_Hall '-P 2yn'
_symmetry_space_group_name_H-M 'P 1 21/n 1'
_cell_angle_alpha 90
_cell_angle_beta 101.870(6)
_cell_angle_gamma 90
_cell_formula_units_Z 4
_cell_length_a 8.6800(10)
_cell_length_b 7.6240(10)
_cell_length_c 15.0440(10)
_cell_measurement_reflns_used 25
_cell_measurement_temperature 103
_cell_measurement_theta_max 18
_cell_measurement_theta_min 6
_cell_volume 974.27(18)
_computing_cell_refinement 'CAD4 (Enraf Nonius 1988) software <CELDIM> routine'
_computing_data_collection 'CAD4 (Enraf Nonius 1988) software'
_computing_data_reduction 'SDP (Frenz, 1982)'
_computing_molecular_graphics
;
PLATON93 (Spek, 1982, 1990) & ORTEP (Johnson, 1965), PLUTON93 (Spek 1991)
;
_computing_publication_material 'PLATON93 (Spek 1982, 1990)'
_computing_structure_refinement 'SHELX76 (Sheldrick, 1976)'
_computing_structure_solution 'SHELXS-86 (Sheldrick,1985, 1990)'
_diffrn_ambient_temperature 103
_diffrn_measurement_device 'Enraf-Nonius CAD4'
_diffrn_measurement_method \w/2\q
_diffrn_radiation_monochromator graphite
_diffrn_radiation_source 'fine-focus sealed tube'
_diffrn_radiation_type 'Mo K\a'
_diffrn_radiation_wavelength .71073
_diffrn_reflns_av_R_equivalents .040
_diffrn_reflns_limit_h_max 10
_diffrn_reflns_limit_h_min 0
_diffrn_reflns_limit_k_max 9
_diffrn_reflns_limit_k_min 0
_diffrn_reflns_limit_l_max 17
_diffrn_reflns_limit_l_min -17
_diffrn_reflns_number 1974
_diffrn_reflns_reduction_process
;
 ?
;
_diffrn_reflns_theta_max 25
_diffrn_reflns_theta_min 2
_diffrn_standards_decay_% .5
_diffrn_standards_interval_count 87
_diffrn_standards_interval_time 180
_diffrn_standards_number 3
_exptl_absorpt_coefficient_mu .09
_exptl_absorpt_correction_type none
_exptl_crystal_colour colourless
_exptl_crystal_density_diffrn 1.290
_exptl_crystal_density_method 'not measured'
_exptl_crystal_description prismatic
_exptl_crystal_F_000 400
_exptl_crystal_size_max .50
_exptl_crystal_size_mid .25
_exptl_crystal_size_min .20
_refine_diff_density_max .23
_refine_diff_density_min -.24
_refine_ls_abs_structure_details
;
 ?
;
_refine_ls_extinction_method none
_refine_ls_goodness_of_fit_obs .41
_refine_ls_hydrogen_treatment
;
all H-atom parameters refined except H1, H11 normalized
;
_refine_ls_matrix_type full
_refine_ls_number_constraints 0
_refine_ls_number_parameters 172
_refine_ls_number_reflns 1434
_refine_ls_number_restraints 0
_refine_ls_R_factor_obs .035
_refine_ls_shift/esd_max .005
_refine_ls_shift/esd_mean .005
_refine_ls_structure_factor_coef F
_refine_ls_weighting_details 'w = 1.4555/[\s^2^(Fo)+0.001021(Fo^2^)]'
_refine_ls_weighting_scheme calc
_refine_ls_wR_factor_obs .041
_reflns_number_observed 1434
_reflns_number_total 1619
_reflns_observed_criterion I>3\s(I)
_cod_data_source_file ha0181.cif
_cod_data_source_block 4-Me-IAA
_cod_depositor_comments
;
The following automatic conversions were performed:
'_symmetry_cell_setting' value 'Monoclinic' changed to 'monoclinic'
according to '/home/saulius/struct/CIF-dictionaries/cif_core.dic'
dictionary named 'cif_core.dic' version 2.4.1 from 2010-06-29.

Automatic conversion script
Id: cif_fix_enum 1527 2010-12-29 10:47:43Z saulius 

The following automatic conversions were performed:

'_symmetry_cell_setting' value 'Monoclinic' changed to 'monoclinic'
according to /home/saulius/struct/CIF-dictionaries/cif_core.dic
dictionary named 'cif_core.dic' version 2.4.1 from 2010-06-29.

Automatic conversion script
Id: cif_fix_values 1715 2011-07-08 13:25:40Z adriana 

The following automatic conversions were performed:

'_refine_ls_weighting_scheme' value 'calc w =
1.4555/[\s^2^(Fo)+0.001021(Fo^2^)]' was changed to 'calc'. New tag
'_refine_ls_weighting_details' was created. The value of the new tag
was set to 'w = 1.4555/[\s^2^(Fo)+0.001021(Fo^2^)]'.

Automatic conversion script
Id: cif_fix_values 3143 2015-03-26 13:38:13Z robertas 
;
_cod_original_cell_volume 974.27(8)
_cod_original_sg_symbol_H-M 'P 21/n'
_cod_original_formula_sum ' C11 H11 N O2'
_cod_database_code 2101959

loop_
_symmetry_equiv_pos_as_xyz
x,y,z
1/2+x,1/2-y,1/2+z
-x,-y,-z
1/2-x,1/2+y,1/2-z

loop_
_atom_site_aniso_label
_atom_site_aniso_U_11
_atom_site_aniso_U_22
_atom_site_aniso_U_33
_atom_site_aniso_U_12
_atom_site_aniso_U_13
_atom_site_aniso_U_23
O1 .0347(6) .0160(5) .0172(5) -.0044(4) .0150(4) -.0016(4)
O2 .0280(5) .0147(5) .0167(5) -.0013(4) .0107(4) -.0015(4)
N1 .0289(7) .0256(7) .0185(6) .0015(5) .0105(5) .0071(5)
C2 .0274(8) .0205(8) .0273(8) .0029(6) .0126(6) .0059(6)
C3 .0319(8) .0119(7) .0202(7) -.0023(6) .0142(6) -.0006(5)
C4 .0318(8) .0155(7) .0203(7) -.0090(6) .0003(6) .0002(6)
C5 .0267(8) .0221(8) .0344(9) -.0057(6) -.0040(7) .0064(7)
C6 .0233(8) .0235(8) .0392(9) -.0030(6) .0072(7) -.0021(7)
C7 .0266(8) .0226(7) .0214(7) -.0054(6) .0104(6) -.0049(6)
C8 .0419(9) .0150(7) .0268(8) -.0008(6) .0227(7) -.0013(6)
C9 .0212(7) .0170(7) .0150(6) .0018(5) .0087(5) .0007(5)
C10 .0427(10) .0254(9) .0214(8) -.0114(8) -.0013(7) .0059(7)
C31 .0300(8) .0098(7) .0157(6) -.0046(6) .0079(5) -.0028(5)
C71 .0258(8) .0148(7) .0164(7) -.0029(6) .0062(5) -.0012(5)

loop_
_atom_site_label
_atom_site_fract_x
_atom_site_fract_y
_atom_site_fract_z
_atom_site_U_iso_or_equiv
_atom_site_thermal_displace_type
_atom_site_calc_flag
_atom_site_occupancy
O1 .55210(10) .21310(10) 1.05140(10) .0212(3) Uani d 1.000
O2 .58730(10) .09220(10) .92170(10) .0189(3) Uani d 1.000
N1 .81540(10) .4957(2) .75070(10) .0235(4) Uani d 1.000
C2 .6982(2) .4966(2) .79900(10) .0241(5) Uani d 1.000
C3 .7464(2) .4108(2) .87950(10) .0201(4) Uani d 1.000
C4 1.0201(2) .2654(2) .94750(10) .0233(4) Uani d 1.000
C5 1.1639(2) .2323(2) .92420(10) .0292(5) Uani d 1.000
C6 1.1989(2) .2872(2) .84160(10) .0286(5) Uani d 1.000
C7 1.0911(2) .3783(2) .77890(10) .0228(4) Uani d 1.000
C8 .6513(2) .3986(2) .95180(10) .0257(5) Uani d 1.000
C9 .5967(2) .2191(2) .97250(10) .0170(4) Uani d 1.000
C10 .9912(2) .2127(2) 1.03920(10) .0310(5) Uani d 1.000
C31 .9056(2) .3534(2) .88250(10) .0180(4) Uani d 1.000
C71 .9440(2) .4098(2) .80000(10) .0187(4) Uani d 1.000
H1 .813(2) .550(3) .6991(13) .039(5) Uiso d 1.000
H2 .599(2) .550(2) .7756(11) .023(4) Uiso d 1.000
H5 1.245(2) .178(3) .9682(12) .035(5) Uiso d 1.000
H6 1.303(2) .256(2) .8280(11) .031(4) Uiso d 1.000
H7 1.1154(18) .417(2) .7205(10) .023(4) Uiso d 1.000
H11 .511(2) .112(3) 1.0600(13) .044(6) Uiso d 1.000
H81 .549(2) .463(3) .9334(12) .041(5) Uiso d 1.000
H82 .711(2) .449(3) 1.0108(12) .035(5) Uiso d 1.000
H101 .9035(19) .128(2) 1.0325(11) .026(4) Uiso d 1.000
H102 1.085(2) .164(3) 1.0746(13) .045(5) Uiso d 1.000
H103 .953(2) .315(3) 1.0717(12) .041(5) Uiso d 1.000

loop_
_atom_type_symbol
_atom_type_description
_atom_type_scat_dispersion_real
_atom_type_scat_dispersion_imag
_atom_type_scat_source
O O .0106 .0060 'International Tables Vol C Tables 4.2.6.8 and 6.1.1.4'
N N .0061 .0033 'International Tables Vol C Tables 4.2.6.8 and 6.1.1.4'
H H .0000 .0000 'International Tables Vol C Tables 4.2.6.8 and 6.1.1.4'
C C .0033 .0016 'International Tables Vol C Tables 4.2.6.8 and 6.1.1.4'

loop_
_geom_angle_atom_site_label_1
_geom_angle_atom_site_label_2
_geom_angle_atom_site_label_3
_geom_angle
_geom_angle_publ_flag
C2 N1 C71 109.07(14) no
N1 C2 C3 110.10(15) no
C2 C3 C8 124.08(15) no
C2 C3 C31 106.88(14) no
C8 C3 C31 128.80(14) no
C5 C4 C10 120.72(14) no
C5 C4 C31 116.94(14) no
C10 C4 C31 122.33(15) no
C4 C5 C6 122.66(15) no
C5 C6 C7 121.23(16) no
C6 C7 C71 117.13(14) no
C3 C8 C9 116.86(13) no
O1 C9 O2 122.56(14) no
O1 C9 C8 112.38(12) no
O2 C9 C8 125.00(14) no
C3 C31 C4 134.39(15) no
C3 C31 C71 106.10(13) no
C4 C31 C71 119.47(16) no
N1 C71 C7 129.66(14) no
N1 C71 C31 107.85(14) no
C7 C71 C31 122.49(15) no
C9 O1 H11 111.6(13) no
C2 N1 H1 125.7(12) no
C71 N1 H1 124.9(12) no
N1 C2 H2 121.4(10) no
C3 C2 H2 128.5(10) no
C4 C5 H5 118.5(11) no
C6 C5 H5 118.7(11) no
C5 C6 H6 118.8(9) no
C7 C6 H6 119.9(9) no
C6 C7 H7 121.4(9) no
C71 C7 H7 121.4(9) no
C3 C8 H81 111.0(10) no
C3 C8 H82 110.8(10) no
C9 C8 H81 101.8(12) no
C9 C8 H82 107.0(12) no
H81 C8 H82 108.8(16) no
C4 C10 H101 110.5(10) no
C4 C10 H102 109.4(11) no
C4 C10 H103 111.7(11) no
H101 C10 H102 110.8(16) no
H101 C10 H103 103.4(14) no
H102 C10 H103 111.0(16) no

loop_
_geom_bond_atom_site_label_1
_geom_bond_atom_site_label_2
_geom_bond_distance
_geom_bond_publ_flag
O1 C9 1.323(2) no
O2 C9 1.2252(19) no
N1 C2 1.366(2) no
N1 C71 1.373(2) no
C2 C3 1.364(2) no
C3 C8 1.497(2) no
C3 C31 1.441(2) no
C4 C5 1.387(2) no
C4 C10 1.507(2) no
C4 C31 1.412(2) no
C5 C6 1.402(2) no
C6 C7 1.373(2) no
C7 C71 1.398(2) no
C8 C9 1.502(2) no
C31 C71 1.417(2) no
O1 H11 .87(2) no
N1 H1 .88(2) no
C2 H2 .952(17) no
C5 H5 .956(19) no
C6 H6 .995(18) no
C7 H7 .990(15) no
C8 H81 1.003(19) no
C8 H82 1.007(19) no
C10 H101 .987(16) no
C10 H102 .952(19) no
C10 H103 1.01(2) no

loop_
_geom_torsion_atom_site_label_1
_geom_torsion_atom_site_label_2
_geom_torsion_atom_site_label_3
_geom_torsion_atom_site_label_4
_geom_torsion
_geom_torsion_publ_flag
C71 N1 C2 C3 -.6(2) no
C2 N1 C71 C7 -179.15(15) no
C2 N1 C71 C31 .4(2) no
N1 C2 C3 C8 175.38(14) no
N1 C2 C3 C31 .60(18) no
C2 C3 C8 C9 115.29(18) no
C31 C3 C8 C9 -71.1(2) no
C2 C3 C31 C4 177.28(17) no
C2 C3 C31 C71 -.36(17) no
C8 C3 C31 C4 2.8(3) no
C8 C3 C31 C71 -174.81(15) no
C10 C4 C5 C6 -176.55(14) no
C31 C4 C5 C6 2.0(2) no
C5 C4 C31 C3 179.82(18) no
C5 C4 C31 C71 -2.8(2) no
C10 C4 C31 C3 -1.6(3) no
C10 C4 C31 C71 175.75(14) no
C4 C5 C6 C7 .2(2) no
C5 C6 C7 C71 -1.6(2) no
C6 C7 C71 N1 -179.79(15) no
C6 C7 C71 C31 .7(2) no
C3 C8 C9 O1 162.95(14) no
C3 C8 C9 O2 -19.9(2) no
C3 C31 C71 N1 .0(4) no
C3 C31 C71 C7 179.56(14) no
C4 C31 C71 N1 -178.07(14) no
C4 C31 C71 C7 1.5(2) no

loop_
_cod_related_entry_id
_cod_related_entry_database
_cod_related_entry_code
1 ChemSpider 11425680
